data_7009955
loop_
_publ_author_name
'Madureira, Jo\~ao'
'Santos, Teresa M.'
'Goodfellow, Brian J.'
'Lucena, M\'onica'
'Pedrosa de Jesus, J\'ulio'
'Santana-Marques, Maria G.'
'Drew, Michael G. B.'
'F\'elix, V\'itor'

_publ_section_title
;
 Structural characterisation of new RuII[9]aneS3 polypyridylic
 complexes&#x200A;&#x2020;
;
_journal_issue 23
_journal_name_full 'Journal of the Chemical Society, Dalton Transactions'
_journal_page_first 4422
_journal_paper_doi 10.1039/b004752j
_journal_year 2000
_chemical_formula_sum 'C14 H18 Cl F6 N4 P Ru S3'
_chemical_formula_weight 619.99
_chemical_name_systematic
; 
 ? 
;
_space_group_IT_number 11
_symmetry_cell_setting monoclinic
_symmetry_space_group_name_Hall '-P 2yb'
_symmetry_space_group_name_H-M 'P 1 21/m 1'
_atom_sites_solution_hydrogens geom
_atom_sites_solution_primary direct
_atom_sites_solution_secondary difmap
_audit_creation_method SHELXL-97
_cell_angle_alpha 90.00
_cell_angle_beta 101.370(10)
_cell_angle_gamma 90.00
_cell_formula_units_Z 2
_cell_length_a 8.914(11)
_cell_length_b 11.821(14)
_cell_length_c 10.167(13)
_cell_measurement_temperature 293(2)
_cell_volume 1050(2)
_computing_structure_refinement 'SHELXL-97 (Sheldrick, 1997)'
_computing_structure_solution 'SHELXS-97 (Sheldrick, 1990)'
_diffrn_ambient_temperature 293(2)
_diffrn_measured_fraction_theta_full 0.995
_diffrn_measured_fraction_theta_max 0.995
_diffrn_radiation_monochromator graphite
_diffrn_radiation_source 'fine-focus sealed tube'
_diffrn_radiation_type MoK\a
_diffrn_radiation_wavelength 0.71073
_diffrn_reflns_av_R_equivalents 0.0464
_diffrn_reflns_av_sigmaI/netI 0.0528
_diffrn_reflns_limit_h_max 10
_diffrn_reflns_limit_h_min 0
_diffrn_reflns_limit_k_max 14
_diffrn_reflns_limit_k_min -14
_diffrn_reflns_limit_l_max 12
_diffrn_reflns_limit_l_min -12
_diffrn_reflns_number 3716
_diffrn_reflns_theta_full 25.95
_diffrn_reflns_theta_max 25.95
_diffrn_reflns_theta_min 2.67
_exptl_absorpt_coefficient_mu 1.311
_exptl_crystal_density_diffrn 1.960
_exptl_crystal_density_method 'not measured'
_exptl_crystal_F_000 616
_refine_diff_density_max 0.660
_refine_diff_density_min -0.805
_refine_diff_density_rms 0.111
_refine_ls_extinction_coef 0.0019(8)
_refine_ls_extinction_expression Fc^*^=kFc[1+0.001xFc^2^\l^3^/sin(2\q)]^-1/4^
_refine_ls_extinction_method SHELXL
_refine_ls_goodness_of_fit_ref 1.091
_refine_ls_hydrogen_treatment mixed
_refine_ls_matrix_type full
_refine_ls_number_parameters 146
_refine_ls_number_reflns 2145
_refine_ls_number_restraints 0
_refine_ls_restrained_S_all 1.091
_refine_ls_R_factor_all 0.0733
_refine_ls_R_factor_gt 0.0478
_refine_ls_shift/su_max 0.000
_refine_ls_shift/su_mean 0.000
_refine_ls_structure_factor_coef Fsqd
_refine_ls_weighting_details 'w=1/[\s^2^(Fo^2^)+(0.0495P)^2^+1.6479P] where P=(Fo^2^+2Fc^2^)/3'
_refine_ls_weighting_scheme calc
_refine_ls_wR_factor_gt 0.1041
_refine_ls_wR_factor_ref 0.1131
_reflns_number_gt 1662
_reflns_number_total 2145
_reflns_threshold_expression >2sigma(I)
_cod_data_source_file b004752j.txt
_cod_data_source_block '[Ru([9]aneS3)(bpym)Cl]PF6'
_cod_depositor_comments
;
The following automatic conversions were performed:
'_symmetry_cell_setting' value 'Monoclinic' changed to 'monoclinic'
according to '/home/saulius/struct/CIF-dictionaries/cif_core.dic'
dictionary named 'cif_core.dic' version 2.4.1 from 2010-06-29.

Automatic conversion script
Id: cif_fix_enum 1527 2010-12-29 10:47:43Z saulius 

The following automatic conversions were performed:

'_refine_ls_weighting_scheme' value 'calc
w=1/[\s^2^(Fo^2^)+(0.0495P)^2^+1.6479P] where P=(Fo^2^+2Fc^2^)/3' was
changed to 'calc'. New tag '_refine_ls_weighting_details' was
created. The value of the new tag was set to
'w=1/[\s^2^(Fo^2^)+(0.0495P)^2^+1.6479P] where P=(Fo^2^+2Fc^2^)/3'.

Automatic conversion script
Id: cif_fix_values 3143 2015-03-26 13:38:13Z robertas 
;
_cod_original_sg_symbol_H-M P21/m
_cod_database_code 7009955

loop_
_symmetry_equiv_pos_as_xyz
'x, y, z'
'-x, y+1/2, -z'
'-x, -y, -z'
'x, -y-1/2, z'

loop_
_atom_site_label
_atom_site_type_symbol
_atom_site_fract_x
_atom_site_fract_y
_atom_site_fract_z
_atom_site_U_iso_or_equiv
_atom_site_adp_type
_atom_site_occupancy
_atom_site_calc_flag
_atom_site_refinement_flags
_atom_site_disorder_assembly
_atom_site_disorder_group
Ru Ru 0.31756(6) 0.2500 0.23862(5) 0.0290(2) Uani 1 d S . .
Cl Cl 0.5957(2) 0.2500 0.25560(18) 0.0377(4) Uani 1 d S . .
S1 S 0.0594(2) 0.2500 0.2349(2) 0.0431(5) Uani 1 d S . .
C2 C 0.0318(7) 0.1286(6) 0.3396(7) 0.0646(18) Uani 1 d . . .
H2A H -0.0593 0.1419 0.3761 0.078 Uiso 1 calc R . .
H2B H 0.0127 0.0623 0.2826 0.078 Uiso 1 calc R . .
C3 C 0.1609(7) 0.1024(5) 0.4534(7) 0.0587(16) Uani 1 d . . .
H3A H 0.1494 0.0257 0.4839 0.070 Uiso 1 calc R . .
H3B H 0.1561 0.1531 0.5274 0.070 Uiso 1 calc R . .
S4 S 0.34750(15) 0.11642(10) 0.40665(12) 0.0368(3) Uani 1 d . . .
C5 C 0.4555(8) 0.1884(5) 0.5538(5) 0.0621(18) Uani 1 d . . .
H5A H 0.4162 0.1633 0.6313 0.075 Uiso 1 calc R . .
H5B H 0.5610 0.1633 0.5664 0.075 Uiso 1 calc R . .
N11 N 0.3034(4) 0.1377(3) 0.0751(4) 0.0280(8) Uani 1 d . . .
C12 C 0.2858(6) 0.0247(4) 0.0736(5) 0.0388(12) Uani 1 d . . .
H12 H 0.2680 -0.0120 0.1499 0.047 Uiso 1 calc R . .
C13 C 0.3281(6) 0.0199(4) -0.1456(5) 0.0436(12) Uani 1 d . . .
H13 H 0.3398 -0.0215 -0.2206 0.052 Uiso 1 calc R . .
C14 C 0.2938(6) -0.0367(4) -0.0385(5) 0.0445(13) Uani 1 d . . .
H14 H 0.2766 -0.1143 -0.0417 0.053 Uiso 1 calc R . .
N15 N 0.3455(5) 0.1319(4) -0.1480(4) 0.0400(10) Uani 1 d . . .
C16 C 0.3289(5) 0.1871(4) -0.0390(5) 0.0322(11) Uani 1 d . . .
P P -0.0976(2) 0.2500 -0.2400(2) 0.0444(5) Uani 1 d S . .
F1 F 0.0530(7) 0.2500 -0.2979(6) 0.098(2) Uani 1 d S . .
F2 F -0.2485(7) 0.2500 -0.1808(8) 0.107(2) Uani 1 d S . .
F3 F -0.0243(5) 0.1568(4) -0.1347(5) 0.1066(17) Uani 1 d . . .
F4 F -0.1702(6) 0.1561(5) -0.3388(6) 0.127(2) Uani 1 d . . .

loop_
_atom_site_aniso_label
_atom_site_aniso_U_11
_atom_site_aniso_U_22
_atom_site_aniso_U_33
_atom_site_aniso_U_23
_atom_site_aniso_U_13
_atom_site_aniso_U_12
Ru 0.0353(3) 0.0267(3) 0.0270(3) 0.000 0.0114(2) 0.000
Cl 0.0388(10) 0.0346(9) 0.0430(10) 0.000 0.0163(8) 0.000
S1 0.0329(10) 0.0509(12) 0.0467(11) 0.000 0.0109(8) 0.000
C2 0.053(4) 0.061(4) 0.089(5) 0.006(4) 0.038(4) -0.018(3)
C3 0.062(4) 0.050(3) 0.074(4) 0.013(3) 0.037(3) -0.013(3)
S4 0.0495(8) 0.0324(7) 0.0311(6) 0.0058(5) 0.0144(5) -0.0011(6)
C5 0.089(5) 0.060(4) 0.028(3) 0.009(3) -0.012(3) -0.013(3)
N11 0.033(2) 0.0270(19) 0.0244(19) 0.0001(16) 0.0073(16) -0.0002(16)
C12 0.053(3) 0.028(2) 0.036(3) 0.000(2) 0.009(2) -0.005(2)
C13 0.053(3) 0.038(3) 0.039(3) -0.009(2) 0.009(2) 0.004(3)
C14 0.062(4) 0.028(3) 0.043(3) -0.009(2) 0.009(3) 0.000(2)
N15 0.051(3) 0.036(2) 0.035(2) -0.005(2) 0.015(2) 0.000(2)
C16 0.038(3) 0.031(3) 0.031(2) 0.000(2) 0.013(2) 0.005(2)
P 0.0426(12) 0.0391(11) 0.0516(12) 0.000 0.0098(9) 0.000
F1 0.076(4) 0.151(6) 0.080(4) 0.000 0.042(3) 0.000
F2 0.056(4) 0.134(6) 0.145(6) 0.000 0.050(4) 0.000
F3 0.083(3) 0.105(4) 0.125(4) 0.060(3) 0.003(3) 0.008(3)
F4 0.103(4) 0.110(4) 0.152(5) -0.078(4) -0.012(3) -0.004(3)

loop_
_atom_type_symbol
_atom_type_description
_atom_type_scat_dispersion_real
_atom_type_scat_dispersion_imag
_atom_type_scat_source
C C 0.0033 0.0016 'International Tables Vol C Tables 4.2.6.8 and 6.1.1.4'
H H 0.0000 0.0000 'International Tables Vol C Tables 4.2.6.8 and 6.1.1.4'
N N 0.0061 0.0033 'International Tables Vol C Tables 4.2.6.8 and 6.1.1.4'
Cl Cl 0.1484 0.1585 'International Tables Vol C Tables 4.2.6.8 and 6.1.1.4'
Ru Ru -1.2594 0.8363 'International Tables Vol C Tables 4.2.6.8 and 6.1.1.4'
P P 0.1023 0.0942 'International Tables Vol C Tables 4.2.6.8 and 6.1.1.4'
S S 0.1246 0.1234 'International Tables Vol C Tables 4.2.6.8 and 6.1.1.4'
F F 0.0171 0.0103 'International Tables Vol C Tables 4.2.6.8 and 6.1.1.4'

loop_
_geom_angle_atom_site_label_1
_geom_angle_atom_site_label_2
_geom_angle_atom_site_label_3
_geom_angle
_geom_angle_site_symmetry_1
_geom_angle_site_symmetry_3
_geom_angle_publ_flag
N11 Ru N11 77.9(2) . 4_565 ?
N11 Ru S1 94.76(11) . . ?
N11 Ru S1 94.76(11) 4_565 . ?
N11 Ru S4 174.41(11) . 4_565 ?
N11 Ru S4 97.67(14) 4_565 4_565 ?
S1 Ru S4 88.93(5) . 4_565 ?
N11 Ru S4 97.67(14) . . ?
N11 Ru S4 174.41(11) 4_565 . ?
S1 Ru S4 88.93(5) . . ?
S4 Ru S4 86.57(12) 4_565 . ?
N11 Ru Cl 87.60(10) . . ?
N11 Ru Cl 87.60(10) 4_565 . ?
S1 Ru Cl 176.96(7) . . ?
S4 Ru Cl 88.86(5) 4_565 . ?
S4 Ru Cl 88.86(5) . . ?
C2 S1 C2 103.1(5) 4_565 . ?
C2 S1 Ru 103.9(2) 4_565 . ?
C2 S1 Ru 103.9(2) . . ?
C3 C2 S1 116.2(4) . . ?
C2 C3 S4 112.5(4) . . ?
C5 S4 C3 100.9(3) . . ?
C5 S4 Ru 104.7(2) . . ?
C3 S4 Ru 106.1(2) . . ?
C5 C5 S4 117.84(19) 4_565 . ?
C12 N11 C16 117.2(4) . . ?
C12 N11 Ru 128.4(3) . . ?
C16 N11 Ru 114.1(3) . . ?
N11 C12 C14 120.8(5) . . ?
N15 C13 C14 123.2(5) . . ?
C13 C14 C12 117.5(5) . . ?
C16 N15 C13 116.3(4) . . ?
N15 C16 N11 124.8(4) . . ?
N15 C16 C16 119.6(3) . 4_565 ?
N11 C16 C16 115.5(2) . 4_565 ?
F4 P F4 91.4(5) . 4_565 ?
F4 P F1 92.0(3) . . ?
F4 P F1 92.0(3) 4_565 . ?
F4 P F2 88.2(3) . . ?
F4 P F2 88.2(3) 4_565 . ?
F1 P F2 179.7(4) . . ?
F4 P F3 90.2(3) . . ?
F4 P F3 178.0(3) 4_565 . ?
F1 P F3 89.1(3) . . ?
F2 P F3 90.7(3) . . ?
F4 P F3 178.0(3) . 4_565 ?
F4 P F3 90.2(3) 4_565 4_565 ?
F1 P F3 89.1(3) . 4_565 ?
F2 P F3 90.7(3) . 4_565 ?
F3 P F3 88.1(4) . 4_565 ?

loop_
_geom_bond_atom_site_label_1
_geom_bond_atom_site_label_2
_geom_bond_distance
_geom_bond_site_symmetry_2
_geom_bond_publ_flag
Ru N11 2.112(4) . ?
Ru N11 2.112(4) 4_565 ?
Ru S1 2.294(3) . ?
Ru S4 2.303(2) 4_565 ?
Ru S4 2.303(2) . ?
Ru Cl 2.452(4) . ?
S1 C2 1.833(6) 4_565 ?
S1 C2 1.833(6) . ?
C2 C3 1.494(9) . ?
C3 S4 1.826(6) . ?
S4 C5 1.823(6) . ?
C5 C5 1.456(12) 4_565 ?
N11 C12 1.345(6) . ?
N11 C16 1.356(6) . ?
C12 C14 1.365(7) . ?
C13 N15 1.333(7) . ?
C13 C14 1.363(7) . ?
N15 C16 1.320(6) . ?
C16 C16 1.487(9) 4_565 ?
P F4 1.550(5) . ?
P F4 1.550(5) 4_565 ?
P F1 1.568(6) . ?
P F2 1.578(6) . ?
P F3 1.584(4) . ?
P F3 1.585(4) 4_565 ?
